data_8102652
loop_
_publ_author_name
'Marcus Klahn'
'Anke Spannenberg'
'Uwe Rosenthal'

_publ_section_title
;
 Crystal structure of
 1-bis(((1R,2S,5R)-2-isopropyl-5-methylcyclohexyl)cyclopentadienyl)-1-trimethylphosphine-2,3-bis(trimethylsilyl)-1-hafnacycloprop-2-ene
 --- hexane (1:0.5), (HfC8H18Si2)(C15H22)2(PC3H9) &#x00B7; 0.5C6H14
;
_journal_issue 2
_journal_name_full 'Zeitschrift f\"ur Kristallographie - New Crystal Structures'
_journal_page_first 262
_journal_volume 225
_journal_year 2010
_chemical_formula_sum 'C44 H80 Hf P Si2'
_chemical_formula_weight 874.72
_chemical_name_systematic
; 
1,1'-Bis(((1<i>R</i>,2<i>S</i>,5<i>R</i>)-2-isopropyl-5-methylcyclohexyl)
cyclopentadienyl)-1-trimethylphosphine-2,3-bis(trimethylsilyl)-1-
hafnacycloprop-2-ene hexane solvate (1:0.5), C~41~H~73~HfPSi~2~ 0.5 C~6~H~14~

;
_space_group_IT_number 92
_symmetry_cell_setting tetragonal
_symmetry_space_group_name_Hall 'P 4abw 2nw'
_symmetry_space_group_name_H-M 'P 41 21 2'
_atom_sites_solution_hydrogens geom
_atom_sites_solution_primary direct
_atom_sites_solution_secondary difmap
_audit_creation_method SHELXL-97
_cell_angle_alpha 90.00
_cell_angle_beta 90.00
_cell_angle_gamma 90.00
_cell_formula_units_Z 8
_cell_length_a 14.96343(17)
_cell_length_b 14.96343(17)
_cell_length_c 44.9270(8)
_cell_measurement_reflns_used 11787
_cell_measurement_temperature 200(2)
_cell_measurement_theta_max 25.08
_cell_measurement_theta_min 1.35
_cell_volume 10059.3(2)
_computing_cell_refinement X-AREA
_computing_data_collection 'X-AREA (Stoe & Cie, 2005)'
_computing_data_reduction X-AREA
_computing_molecular_graphics 'XP in SHELXTL'
_computing_publication_material 'SHELXTL (Sheldrick, 2008)'
_computing_structure_refinement 'SHELXL-97 (Sheldrick, 2008)'
_computing_structure_solution 'SHELXS-97 (Sheldrick, 2008)'
_diffrn_ambient_temperature 200(2)
_diffrn_measured_fraction_theta_full 0.999
_diffrn_measured_fraction_theta_max 0.999
_diffrn_measurement_device_type 'STOE IPDS II'
_diffrn_measurement_method \w
_diffrn_radiation_monochromator graphite
_diffrn_radiation_source 'fine-focus sealed tube'
_diffrn_radiation_type MoK\a
_diffrn_radiation_wavelength 0.71073
_diffrn_reflns_av_R_equivalents 0.0321
_diffrn_reflns_av_sigmaI/netI 0.0376
_diffrn_reflns_limit_h_max 17
_diffrn_reflns_limit_h_min -17
_diffrn_reflns_limit_k_max 17
_diffrn_reflns_limit_k_min -17
_diffrn_reflns_limit_l_max 50
_diffrn_reflns_limit_l_min -52
_diffrn_reflns_number 52884
_diffrn_reflns_theta_full 24.56
_diffrn_reflns_theta_max 24.56
_diffrn_reflns_theta_min 1.43
_exptl_absorpt_coefficient_mu 2.178
_exptl_absorpt_correction_T_max 0.7385
_exptl_absorpt_correction_T_min 0.4836
_exptl_absorpt_correction_type numerical
_exptl_absorpt_process_details 'X-SHAPE and X-RED32 (Stoe & Cie, 2005)'
_exptl_crystal_colour yellow
_exptl_crystal_density_diffrn 1.155
_exptl_crystal_density_method 'not measured'
_exptl_crystal_description prism
_exptl_crystal_F_000 3672
_exptl_crystal_size_max 0.32
_exptl_crystal_size_mid 0.30
_exptl_crystal_size_min 0.18
_refine_diff_density_max 0.878
_refine_diff_density_min -0.286
_refine_diff_density_rms 0.099
_refine_ls_abs_structure_details 'Flack H D (1983), Acta Cryst. A39, 876-881'
_refine_ls_abs_structure_Flack -0.013(9)
_refine_ls_extinction_method none
_refine_ls_goodness_of_fit_ref 1.002
_refine_ls_hydrogen_treatment constr
_refine_ls_matrix_type full
_refine_ls_number_parameters 441
_refine_ls_number_reflns 8440
_refine_ls_number_restraints 19
_refine_ls_restrained_S_all 1.006
_refine_ls_R_factor_all 0.0321
_refine_ls_R_factor_gt 0.0262
_refine_ls_shift/su_max 0.003
_refine_ls_shift/su_mean 0.000
_refine_ls_structure_factor_coef Fsqd
_refine_ls_weighting_details 'calc w=1/[\s^2^(Fo^2^)+(0.0450P)^2^+0.0000P] where P=(Fo^2^+2Fc^2^)/3'
_refine_ls_weighting_scheme calc
_refine_ls_wR_factor_gt 0.0724
_refine_ls_wR_factor_ref 0.0733
_reflns_number_gt 7322
_reflns_number_total 8440
_reflns_threshold_expression >2sigma(I)
_cod_data_source_file 1267-2899.cff
_cod_data_source_block ks1030
_cod_original_sg_symbol_H-M P4(1)2(1)2
_cod_database_code 8102652

loop_
_symmetry_equiv_pos_as_xyz
'x, y, z'
'-x, -y, z+1/2'
'-y+1/2, x+1/2, z+1/4'
'y+1/2, -x+1/2, z+3/4'
'-x+1/2, y+1/2, -z+1/4'
'x+1/2, -y+1/2, -z+3/4'
'y, x, -z'
'-y, -x, -z+1/2'

loop_
_atom_site_label
_atom_site_type_symbol
_atom_site_fract_x
_atom_site_fract_y
_atom_site_fract_z
_atom_site_U_iso_or_equiv
_atom_site_adp_type
_atom_site_occupancy
_atom_site_symmetry_multiplicity
_atom_site_calc_flag
_atom_site_refinement_flags
_atom_site_disorder_assembly
_atom_site_disorder_group
C1 C 0.0528(4) -0.0781(4) 0.62475(12) 0.0388(12) Uani 1 1 d . . .
C2 C 0.0371(4) -0.0900(3) 0.65322(13) 0.0403(11) Uani 1 1 d . . .
C3 C -0.0012(5) -0.0548(5) 0.55685(15) 0.0659(19) Uani 1 1 d . . .
H3A H -0.0244 0.0060 0.5592 0.099 Uiso 1 1 calc R . .
H3B H -0.0346 -0.0854 0.5411 0.099 Uiso 1 1 calc R . .
H3C H 0.0622 -0.0521 0.5514 0.099 Uiso 1 1 calc R . .
C4 C 0.0207(6) -0.2350(5) 0.58649(17) 0.079(2) Uani 1 1 d . . .
H4A H 0.0836 -0.2364 0.5805 0.119 Uiso 1 1 calc R . .
H4B H -0.0163 -0.2612 0.5707 0.119 Uiso 1 1 calc R . .
H4C H 0.0131 -0.2694 0.6049 0.119 Uiso 1 1 calc R . .
C5 C -0.1363(5) -0.1132(6) 0.6016(2) 0.091(3) Uani 1 1 d . . .
H5A H -0.1487 -0.1493 0.6193 0.136 Uiso 1 1 calc R . .
H5B H -0.1703 -0.1368 0.5847 0.136 Uiso 1 1 calc R . .
H5C H -0.1539 -0.0511 0.6053 0.136 Uiso 1 1 calc R . .
C6 C -0.0727(6) -0.2552(5) 0.6691(2) 0.084(3) Uani 1 1 d . . .
H6A H -0.0991 -0.2562 0.6492 0.126 Uiso 1 1 calc R . .
H6B H -0.1154 -0.2799 0.6835 0.126 Uiso 1 1 calc R . .
H6C H -0.0180 -0.2912 0.6692 0.126 Uiso 1 1 calc R . .
C7 C -0.1520(4) -0.0725(6) 0.6819(2) 0.088(3) Uani 1 1 d . . .
H7A H -0.1393 -0.0122 0.6893 0.132 Uiso 1 1 calc R . .
H7B H -0.1934 -0.1025 0.6955 0.132 Uiso 1 1 calc R . .
H7C H -0.1792 -0.0685 0.6621 0.132 Uiso 1 1 calc R . .
C8 C -0.0007(5) -0.1432(6) 0.71833(14) 0.074(2) Uani 1 1 d . . .
H8A H 0.0563 -0.1754 0.7183 0.111 Uiso 1 1 calc R . .
H8B H -0.0436 -0.1744 0.7311 0.111 Uiso 1 1 calc R . .
H8C H 0.0086 -0.0824 0.7259 0.111 Uiso 1 1 calc R . .
C9 C 0.3069(4) -0.1518(3) 0.64298(12) 0.0397(14) Uani 1 1 d . . .
H9 H 0.3470 -0.1409 0.6270 0.048 Uiso 1 1 calc R . .
C10 C 0.2258(4) -0.1981(4) 0.64078(14) 0.0449(15) Uani 1 1 d . . .
H10 H 0.2017 -0.2239 0.6232 0.054 Uiso 1 1 calc R . .
C11 C 0.1868(4) -0.1997(3) 0.66895(14) 0.0452(14) Uani 1 1 d . . .
H11 H 0.1322 -0.2282 0.6741 0.054 Uiso 1 1 calc R . .
C12 C 0.2420(4) -0.1519(4) 0.68840(14) 0.0445(15) Uani 1 1 d . . .
H12 H 0.2299 -0.1402 0.7088 0.053 Uiso 1 1 calc R . .
C13 C 0.3193(4) -0.1238(3) 0.67256(12) 0.0381(12) Uani 1 1 d . . .
C14 C 0.4031(4) -0.0833(4) 0.68538(13) 0.0449(14) Uani 1 1 d . . .
H14 H 0.3849 -0.0365 0.7000 0.054 Uiso 1 1 calc R . .
C15 C 0.4622(4) -0.1536(4) 0.70221(13) 0.0450(14) Uani 1 1 d . . .
H15 H 0.4856 -0.1958 0.6868 0.054 Uiso 1 1 calc R . .
C16 C 0.5436(5) -0.1047(5) 0.71529(15) 0.0606(17) Uani 1 1 d . . .
H16A H 0.5228 -0.0595 0.7298 0.073 Uiso 1 1 calc R . .
H16B H 0.5816 -0.1482 0.7260 0.073 Uiso 1 1 calc R . .
C17 C 0.5977(4) -0.0598(5) 0.69192(18) 0.068(2) Uani 1 1 d . . .
H17A H 0.6234 -0.1059 0.6786 0.082 Uiso 1 1 calc R . .
H17B H 0.6480 -0.0280 0.7016 0.082 Uiso 1 1 calc R . .
C18 C 0.5443(4) 0.0076(4) 0.67287(16) 0.0591(17) Uani 1 1 d . . .
H18 H 0.5260 0.0586 0.6859 0.071 Uiso 1 1 calc R . .
C19 C 0.4593(4) -0.0381(4) 0.66127(12) 0.0481(13) Uani 1 1 d . . .
H19A H 0.4219 0.0072 0.6511 0.058 Uiso 1 1 calc R . .
H19B H 0.4766 -0.0835 0.6463 0.058 Uiso 1 1 calc R . .
C20 C 0.4138(4) -0.2105(5) 0.72557(14) 0.0562(17) Uani 1 1 d . . .
H20 H 0.3600 -0.2367 0.7157 0.067 Uiso 1 1 calc R . .
C21 C 0.3806(6) -0.1579(6) 0.75257(15) 0.079(2) Uani 1 1 d . . .
H21A H 0.4318 -0.1376 0.7643 0.118 Uiso 1 1 calc R . .
H21B H 0.3425 -0.1965 0.7649 0.118 Uiso 1 1 calc R . .
H21C H 0.3460 -0.1061 0.7458 0.118 Uiso 1 1 calc R . .
C22 C 0.4733(5) -0.2890(5) 0.73522(16) 0.070(2) Uani 1 1 d . . .
H22A H 0.4891 -0.3249 0.7178 0.105 Uiso 1 1 calc R . .
H22B H 0.4408 -0.3263 0.7495 0.105 Uiso 1 1 calc R . .
H22C H 0.5278 -0.2659 0.7445 0.105 Uiso 1 1 calc R . .
C23 C 0.5995(5) 0.0453(5) 0.6468(2) 0.080(2) Uani 1 1 d . . .
H23A H 0.6512 0.0779 0.6547 0.120 Uiso 1 1 calc R . .
H23B H 0.5623 0.0860 0.6350 0.120 Uiso 1 1 calc R . .
H23C H 0.6201 -0.0039 0.6342 0.120 Uiso 1 1 calc R . .
C24 C 0.1262(4) 0.0591(4) 0.69214(12) 0.0445(15) Uani 1 1 d . . .
H24 H 0.0881 0.0327 0.7066 0.053 Uiso 1 1 calc R . .
C25 C 0.2201(4) 0.0568(4) 0.69282(13) 0.0479(15) Uani 1 1 d . . .
H25 H 0.2564 0.0313 0.7080 0.057 Uiso 1 1 calc R . .
C26 C 0.2501(4) 0.0994(4) 0.66675(15) 0.0476(15) Uani 1 1 d . . .
H26 H 0.3106 0.1066 0.6609 0.057 Uiso 1 1 calc R . .
C27 C 0.1737(4) 0.1301(3) 0.65063(14) 0.0425(12) Uani 1 1 d . . .
H27 H 0.1747 0.1610 0.6322 0.051 Uiso 1 1 calc R . .
C28 C 0.0970(4) 0.1067(4) 0.66675(13) 0.0399(13) Uani 1 1 d . . .
C29 C 0.0030(4) 0.1369(4) 0.66104(12) 0.0459(13) Uani 1 1 d . . .
H29 H -0.0381 0.0938 0.6711 0.055 Uiso 1 1 calc R . .
C30 C -0.0151(4) 0.2304(5) 0.67414(17) 0.066(2) Uani 1 1 d . B .
H30 H 0.0206 0.2737 0.6621 0.079 Uiso 1 1 calc R . .
C31 C -0.1145(5) 0.2538(7) 0.6691(2) 0.095(3) Uani 1 1 d . . .
H31A H -0.1523 0.2107 0.6801 0.114 Uiso 1 1 calc R . .
H31B H -0.1266 0.3141 0.6771 0.114 Uiso 1 1 calc R . .
C32 C -0.1396(5) 0.2516(6) 0.6365(2) 0.085(3) Uani 1 1 d . . .
H32A H -0.2040 0.2654 0.6344 0.102 Uiso 1 1 calc R . .
H32B H -0.1055 0.2981 0.6257 0.102 Uiso 1 1 calc R . .
C33 C -0.1207(4) 0.1627(5) 0.62305(16) 0.0575(17) Uani 1 1 d . . .
H33 H -0.1584 0.1169 0.6333 0.069 Uiso 1 1 calc R . .
C34 C -0.0215(4) 0.1388(4) 0.62792(14) 0.0479(15) Uani 1 1 d . . .
H34A H -0.0092 0.0795 0.6190 0.058 Uiso 1 1 calc R . .
H34B H 0.0164 0.1833 0.6176 0.058 Uiso 1 1 calc R . .
C35 C 0.0147(5) 0.2419(4) 0.70681(15) 0.095(3) Uani 1 1 d D . .
H35A H 0.0768 0.2179 0.7085 0.114 Uiso 0.50 1 calc PR A 1
H35B H 0.0779 0.2204 0.7075 0.114 Uiso 0.50 1 calc PR A 2
C38 C -0.1449(5) 0.1637(6) 0.59066(16) 0.075(2) Uani 1 1 d . . .
H38A H -0.2086 0.1776 0.5885 0.113 Uiso 1 1 calc R . .
H38B H -0.1325 0.1050 0.5819 0.113 Uiso 1 1 calc R . .
H38C H -0.1093 0.2093 0.5804 0.113 Uiso 1 1 calc R . .
C39 C 0.3503(4) 0.0426(5) 0.59270(14) 0.0610(18) Uani 1 1 d . . .
H39A H 0.3602 0.0571 0.5717 0.092 Uiso 1 1 calc R . .
H39B H 0.3939 -0.0024 0.5991 0.092 Uiso 1 1 calc R . .
H39C H 0.3574 0.0966 0.6048 0.092 Uiso 1 1 calc R . .
C40 C 0.2443(5) -0.0949(5) 0.57194(14) 0.0580(17) Uani 1 1 d . . .
H40A H 0.1846 -0.1203 0.5690 0.087 Uiso 1 1 calc R . .
H40B H 0.2840 -0.1407 0.5802 0.087 Uiso 1 1 calc R . .
H40C H 0.2680 -0.0743 0.5528 0.087 Uiso 1 1 calc R . .
C41 C 0.1753(4) 0.0829(4) 0.57700(13) 0.0519(15) Uani 1 1 d . . .
H41A H 0.1858 0.0754 0.5556 0.078 Uiso 1 1 calc R . .
H41B H 0.1952 0.1425 0.5832 0.078 Uiso 1 1 calc R . .
H41C H 0.1113 0.0765 0.5812 0.078 Uiso 1 1 calc R . .
Hf1 Hf 0.177256(15) -0.043289(14) 0.651719(5) 0.03266(6) Uani 1 1 d . . .
P1 P 0.23738(10) -0.00149(10) 0.59749(3) 0.0423(3) Uani 1 1 d . . .
Si1 Si -0.01417(12) -0.11783(12) 0.59292(4) 0.0541(5) Uani 1 1 d . . .
Si2 Si -0.04546(12) -0.13780(12) 0.67954(4) 0.0533(4) Uani 1 1 d . . .
C42 C 0.7503(9) 0.2562(12) 1.0024(4) 0.085(4) Uiso 0.50 1 d PDU . .
H42A H 0.7181 0.1996 1.0045 0.128 Uiso 0.50 1 calc PR . .
H42B H 0.7289 0.2877 0.9846 0.128 Uiso 0.50 1 calc PR . .
H42C H 0.7400 0.2933 1.0200 0.128 Uiso 0.50 1 calc PR . .
C43 C 0.8483(9) 0.2380(11) 0.9993(5) 0.106(3) Uiso 0.50 1 d PDU . .
H43A H 0.8728 0.2048 1.0165 0.128 Uiso 0.50 1 calc PR . .
H43B H 0.8629 0.2062 0.9806 0.128 Uiso 0.50 1 calc PR . .
C44 C 0.8779(9) 0.3336(11) 0.9988(5) 0.114(3) Uiso 0.50 1 d PDU . .
H44A H 0.8604 0.3666 1.0170 0.137 Uiso 0.50 1 calc PR . .
H44B H 0.8572 0.3659 0.9809 0.137 Uiso 0.50 1 calc PR . .
C45 C 0.9758(9) 0.3128(16) 0.9979(5) 0.124(3) Uiso 0.50 1 d PDU . .
H45A H 0.9856 0.2756 1.0158 0.148 Uiso 0.50 1 calc PR . .
H45B H 1.0047 0.3708 1.0023 0.148 Uiso 0.50 1 calc PR . .
C46 C 1.0357(13) 0.2715(16) 0.9750(3) 0.130(4) Uiso 0.50 1 d PDU . .
H46A H 1.0544 0.3143 0.9594 0.156 Uiso 0.50 1 calc PR . .
H46B H 1.0098 0.2172 0.9658 0.156 Uiso 0.50 1 calc PR . .
C47 C 1.1091(10) 0.2509(16) 0.9967(5) 0.144(5) Uiso 0.50 1 d PDU . .
H47A H 1.1536 0.2124 0.9872 0.215 Uiso 0.50 1 calc PR . .
H47B H 1.0839 0.2202 1.0141 0.215 Uiso 0.50 1 calc PR . .
H47C H 1.1376 0.3067 1.0031 0.215 Uiso 0.50 1 calc PR . .
C36A C -0.0416(17) 0.1984(11) 0.7315(4) 0.098(4) Uiso 0.50 1 d PDU B 1
H36A H -0.0438 0.1336 0.7284 0.147 Uiso 0.50 1 calc PR B 1
H36B H -0.1023 0.2228 0.7310 0.147 Uiso 0.50 1 calc PR B 1
H36C H -0.0144 0.2110 0.7509 0.147 Uiso 0.50 1 calc PR B 1
C37A C 0.0199(18) 0.3442(5) 0.7104(5) 0.105(5) Uiso 0.50 1 d PDU B 1
H37A H 0.0560 0.3695 0.6943 0.158 Uiso 0.50 1 calc PR B 1
H37B H 0.0474 0.3586 0.7296 0.158 Uiso 0.50 1 calc PR B 1
H37C H -0.0405 0.3695 0.7096 0.158 Uiso 0.50 1 calc PR B 1
C36B C -0.0382(17) 0.1767(10) 0.7267(4) 0.096(4) Uiso 0.50 1 d PDU B 2
H36D H -0.0407 0.1179 0.7171 0.144 Uiso 0.50 1 calc PR B 2
H36E H -0.0991 0.1994 0.7295 0.144 Uiso 0.50 1 calc PR B 2
H36F H -0.0086 0.1713 0.7460 0.144 Uiso 0.50 1 calc PR B 2
C37B C 0.0167(19) 0.3367(6) 0.7201(5) 0.107(5) Uiso 0.50 1 d PDU B 2
H37D H 0.0506 0.3764 0.7069 0.160 Uiso 0.50 1 calc PR B 2
H37E H 0.0453 0.3350 0.7397 0.160 Uiso 0.50 1 calc PR B 2
H37F H -0.0445 0.3592 0.7222 0.160 Uiso 0.50 1 calc PR B 2

loop_
_atom_site_aniso_label
_atom_site_aniso_U_11
_atom_site_aniso_U_22
_atom_site_aniso_U_33
_atom_site_aniso_U_23
_atom_site_aniso_U_13
_atom_site_aniso_U_12
C1 0.034(3) 0.039(3) 0.043(3) -0.001(2) -0.006(3) -0.002(2)
C2 0.032(3) 0.039(3) 0.051(3) 0.001(3) -0.003(3) -0.003(2)
C3 0.062(4) 0.081(5) 0.055(4) 0.002(4) -0.021(3) -0.009(4)
C4 0.105(7) 0.061(5) 0.072(5) -0.006(4) -0.017(4) -0.025(4)
C5 0.062(5) 0.130(7) 0.081(6) 0.030(6) -0.026(5) -0.033(5)
C6 0.084(6) 0.073(5) 0.094(6) 0.012(4) 0.008(5) -0.033(5)
C7 0.040(4) 0.114(7) 0.111(7) 0.006(6) 0.023(4) 0.007(4)
C8 0.060(4) 0.111(7) 0.050(4) 0.015(4) 0.010(3) -0.022(4)
C9 0.037(3) 0.037(3) 0.044(3) -0.002(2) 0.000(2) 0.007(2)
C10 0.044(3) 0.032(3) 0.058(4) -0.006(3) -0.008(3) 0.013(3)
C11 0.038(3) 0.033(3) 0.064(4) 0.013(3) -0.005(3) 0.004(3)
C12 0.041(3) 0.049(4) 0.043(3) 0.006(3) -0.004(3) 0.007(3)
C13 0.034(3) 0.039(3) 0.041(3) 0.003(2) -0.006(3) 0.005(3)
C14 0.043(3) 0.047(3) 0.045(3) -0.001(3) 0.001(3) 0.001(3)
C15 0.039(3) 0.051(4) 0.045(3) 0.003(3) -0.010(3) 0.006(3)
C16 0.049(4) 0.067(4) 0.066(4) 0.000(3) -0.018(4) -0.006(4)
C17 0.037(4) 0.073(5) 0.095(6) -0.007(4) -0.021(4) 0.001(3)
C18 0.043(3) 0.053(4) 0.082(5) -0.001(3) 0.000(4) -0.001(3)
C19 0.033(3) 0.056(4) 0.055(3) 0.004(3) 0.000(3) 0.005(3)
C20 0.050(4) 0.070(5) 0.049(4) 0.010(3) -0.011(3) -0.001(3)
C21 0.095(6) 0.095(7) 0.046(4) 0.003(4) -0.005(4) 0.006(5)
C22 0.070(5) 0.074(5) 0.067(4) 0.023(4) -0.020(4) 0.010(4)
C23 0.054(4) 0.067(4) 0.118(7) 0.021(5) 0.013(4) -0.004(4)
C24 0.050(4) 0.048(4) 0.036(3) -0.011(3) 0.006(3) 0.006(3)
C25 0.055(4) 0.049(4) 0.040(3) -0.018(3) -0.012(3) 0.009(3)
C26 0.034(3) 0.040(3) 0.069(4) -0.018(3) 0.000(3) -0.004(3)
C27 0.041(3) 0.037(3) 0.050(3) -0.004(3) 0.003(3) -0.003(3)
C28 0.038(3) 0.039(3) 0.043(3) -0.008(3) 0.004(3) 0.005(3)
C29 0.037(3) 0.050(4) 0.051(3) -0.007(3) 0.001(3) 0.005(2)
C30 0.043(4) 0.064(5) 0.091(5) -0.031(4) -0.004(4) 0.019(3)
C31 0.062(5) 0.113(7) 0.108(7) -0.048(6) -0.007(5) 0.044(5)
C32 0.058(5) 0.099(7) 0.099(6) -0.022(5) -0.018(4) 0.043(5)
C33 0.036(3) 0.070(5) 0.067(4) 0.001(4) -0.008(3) 0.010(3)
C34 0.039(3) 0.050(3) 0.055(3) -0.003(3) -0.003(3) 0.010(3)
C35 0.080(6) 0.092(6) 0.114(7) -0.067(6) -0.027(5) 0.039(5)
C38 0.054(4) 0.094(6) 0.078(5) 0.000(5) -0.019(4) 0.016(4)
C39 0.055(4) 0.079(5) 0.049(4) 0.016(4) 0.005(3) -0.005(4)
C40 0.065(4) 0.066(4) 0.044(3) -0.003(3) 0.003(3) 0.001(3)
C41 0.058(4) 0.055(3) 0.042(3) 0.004(3) -0.005(3) -0.006(3)
Hf1 0.03190(12) 0.03409(12) 0.03199(9) -0.00150(11) -0.00069(10) 0.00123(10)
P1 0.0453(8) 0.0458(8) 0.0359(7) -0.0007(7) 0.0004(7) -0.0034(7)
Si1 0.0554(11) 0.0557(10) 0.0513(10) 0.0000(8) -0.0168(8) -0.0146(8)
Si2 0.0399(9) 0.0632(10) 0.0569(10) 0.0059(8) 0.0048(9) -0.0056(9)

loop_
_atom_type_symbol
_atom_type_description
_atom_type_scat_dispersion_real
_atom_type_scat_dispersion_imag
_atom_type_scat_source
C C 0.0033 0.0016 'International Tables Vol C Tables 4.2.6.8 and 6.1.1.4'
H H 0.0000 0.0000 'International Tables Vol C Tables 4.2.6.8 and 6.1.1.4'
Si Si 0.0817 0.0704 'International Tables Vol C Tables 4.2.6.8 and 6.1.1.4'
P P 0.1023 0.0942 'International Tables Vol C Tables 4.2.6.8 and 6.1.1.4'
Hf Hf -0.5830 6.1852 'International Tables Vol C Tables 4.2.6.8 and 6.1.1.4'

loop_
_geom_angle_atom_site_label_1
_geom_angle_atom_site_label_2
_geom_angle_atom_site_label_3
_geom_angle
_geom_angle_site_symmetry_1
_geom_angle_site_symmetry_3
_geom_angle_publ_flag
C2 C1 Si1 127.9(4) . . ?
C2 C1 Hf1 70.1(3) . . ?
Si1 C1 Hf1 158.2(3) . . ?
C1 C2 Si2 142.5(4) . . ?
C1 C2 Hf1 76.0(3) . . ?
Si2 C2 Hf1 140.7(3) . . ?
C10 C9 C13 109.2(5) . . ?
C10 C9 Hf1 70.6(3) . . ?
C13 C9 Hf1 76.5(3) . . ?
C11 C10 C9 107.9(5) . . ?
C11 C10 Hf1 73.3(3) . . ?
C9 C10 Hf1 77.1(3) . . ?
C10 C11 C12 108.1(5) . . ?
C10 C11 Hf1 74.0(3) . . ?
C12 C11 Hf1 75.2(3) . . ?
C11 C12 C13 108.6(5) . . ?
C11 C12 Hf1 72.1(3) . . ?
C13 C12 Hf1 78.1(3) . . ?
C9 C13 C12 106.1(5) . . ?
C9 C13 C14 126.2(5) . . ?
C12 C13 C14 127.2(5) . . ?
C9 C13 Hf1 72.0(3) . . ?
C12 C13 Hf1 69.8(3) . . ?
C14 C13 Hf1 128.9(4) . . ?
C13 C14 C19 111.4(5) . . ?
C13 C14 C15 112.5(5) . . ?
C19 C14 C15 109.2(5) . . ?
C20 C15 C16 112.1(5) . . ?
C20 C15 C14 115.9(5) . . ?
C16 C15 C14 108.1(5) . . ?
C17 C16 C15 112.2(5) . . ?
C16 C17 C18 113.8(6) . . ?
C19 C18 C23 110.5(6) . . ?
C19 C18 C17 109.0(5) . . ?
C23 C18 C17 112.5(6) . . ?
C14 C19 C18 114.3(5) . . ?
C21 C20 C15 114.3(6) . . ?
C21 C20 C22 111.0(6) . . ?
C15 C20 C22 110.1(5) . . ?
C25 C24 C28 109.8(6) . . ?
C25 C24 Hf1 72.2(3) . . ?
C28 C24 Hf1 79.4(3) . . ?
C24 C25 C26 106.8(5) . . ?
C24 C25 Hf1 74.8(3) . . ?
C26 C25 Hf1 74.6(3) . . ?
C25 C26 C27 108.3(5) . . ?
C25 C26 Hf1 72.4(3) . . ?
C27 C26 Hf1 77.8(3) . . ?
C28 C27 C26 108.2(5) . . ?
C28 C27 Hf1 75.9(3) . . ?
C26 C27 Hf1 69.7(3) . . ?
C27 C28 C24 106.8(5) . . ?
C27 C28 C29 127.2(5) . . ?
C24 C28 C29 125.4(5) . . ?
C27 C28 Hf1 73.0(3) . . ?
C24 C28 Hf1 68.7(3) . . ?
C29 C28 Hf1 129.8(4) . . ?
C28 C29 C34 113.3(5) . . ?
C28 C29 C30 111.9(5) . . ?
C34 C29 C30 108.2(5) . . ?
C29 C30 C35 114.5(6) . . ?
C29 C30 C31 108.6(6) . . ?
C35 C30 C31 113.1(6) . . ?
C32 C31 C30 112.2(7) . . ?
C33 C32 C31 111.4(7) . . ?
C32 C33 C38 109.8(7) . . ?
C32 C33 C34 109.4(6) . . ?
C38 C33 C34 111.8(6) . . ?
C29 C34 C33 111.8(5) . . ?
C36A C35 C37B 96.9(12) . . ?
C37B C35 C36B 111.7(2) . . ?
C36A C35 C37A 111.8(2) . . ?
C36B C35 C37A 126.4(12) . . ?
C36A C35 C30 118.8(12) . . ?
C37B C35 C30 118.5(11) . . ?
C36B C35 C30 109.4(11) . . ?
C37A C35 C30 103.1(11) . . ?
C2 Hf1 C1 33.9(2) . . ?
C2 Hf1 C25 114.6(2) . . ?
C1 Hf1 C25 138.6(2) . . ?
C2 Hf1 C11 75.3(2) . . ?
C1 Hf1 C11 89.84(19) . . ?
C25 Hf1 C11 109.0(2) . . ?
C2 Hf1 C10 89.3(2) . . ?
C1 Hf1 C10 85.4(2) . . ?
C25 Hf1 C10 129.9(2) . . ?
C11 Hf1 C10 32.73(19) . . ?
C2 Hf1 C26 132.7(2) . . ?
C1 Hf1 C26 134.1(2) . . ?
C25 Hf1 C26 33.0(2) . . ?
C11 Hf1 C26 134.6(2) . . ?
C10 Hf1 C26 136.7(2) . . ?
C2 Hf1 C24 83.2(2) . . ?
C1 Hf1 C24 106.1(2) . . ?
C25 Hf1 C24 32.94(18) . . ?
C11 Hf1 C24 111.8(2) . . ?
C10 Hf1 C24 143.9(2) . . ?
C26 Hf1 C24 53.9(2) . . ?
C2 Hf1 C12 98.1(2) . . ?
C1 Hf1 C12 121.08(19) . . ?
C25 Hf1 C12 78.5(2) . . ?
C11 Hf1 C12 32.65(19) . . ?
C10 Hf1 C12 53.9(2) . . ?
C26 Hf1 C12 102.0(2) . . ?
C24 Hf1 C12 92.2(2) . . ?
C2 Hf1 C9 121.51(19) . . ?
C1 Hf1 C9 113.10(19) . . ?
C25 Hf1 C9 107.65(19) . . ?
C11 Hf1 C9 53.37(19) . . ?
C10 Hf1 C9 32.25(18) . . ?
C26 Hf1 C9 104.71(18) . . ?
C24 Hf1 C9 137.13(18) . . ?
C12 Hf1 C9 52.93(18) . . ?
C2 Hf1 C27 107.29(19) . . ?
C1 Hf1 C27 101.61(19) . . ?
C25 Hf1 C27 54.0(2) . . ?
C11 Hf1 C27 162.7(2) . . ?
C10 Hf1 C27 159.6(2) . . ?
C26 Hf1 C27 32.54(19) . . ?
C24 Hf1 C27 52.7(2) . . ?
C12 Hf1 C27 131.9(2) . . ?
C9 Hf1 C27 130.29(18) . . ?
C2 Hf1 C13 127.86(19) . . ?
C1 Hf1 C13 138.40(19) . . ?
C25 Hf1 C13 78.47(18) . . ?
C11 Hf1 C13 53.45(19) . . ?
C10 Hf1 C13 53.28(18) . . ?
C26 Hf1 C13 86.71(19) . . ?
C24 Hf1 C13 105.73(18) . . ?
C12 Hf1 C13 32.11(18) . . ?
C9 Hf1 C13 31.48(17) . . ?
C27 Hf1 C13 118.94(18) . . ?
C2 Hf1 C28 80.2(2) . . ?
C1 Hf1 C28 87.6(2) . . ?
C25 Hf1 C28 53.72(19) . . ?
C11 Hf1 C28 138.9(2) . . ?
C10 Hf1 C28 168.99(19) . . ?
C26 Hf1 C28 53.07(18) . . ?
C24 Hf1 C28 31.86(18) . . ?
C12 Hf1 C28 124.04(19) . . ?
C9 Hf1 C28 157.73(18) . . ?
C27 Hf1 C28 31.08(18) . . ?
C13 Hf1 C28 132.16(17) . . ?
C40 P1 C41 104.2(3) . . ?
C40 P1 C39 98.7(3) . . ?
C41 P1 C39 99.4(3) . . ?
C40 P1 Hf1 114.6(2) . . ?
C41 P1 Hf1 116.9(2) . . ?
C39 P1 Hf1 120.2(2) . . ?
C1 Si1 C4 105.9(3) . . ?
C1 Si1 C5 111.0(4) . . ?
C4 Si1 C5 110.0(4) . . ?
C1 Si1 C3 116.7(3) . . ?
C4 Si1 C3 108.1(4) . . ?
C5 Si1 C3 105.1(4) . . ?
C2 Si2 C6 110.4(3) . . ?
C2 Si2 C8 111.9(3) . . ?
C6 Si2 C8 105.8(4) . . ?
C2 Si2 C7 113.7(3) . . ?
C6 Si2 C7 108.6(4) . . ?
C8 Si2 C7 106.0(4) . . ?
C44 C43 C42 96.7(13) . . ?
C43 C44 C45 95.2(14) . . ?
C44 C45 C46 133.6(18) . . ?
C45 C46 C47 94.29(17) . . ?

loop_
_geom_bond_atom_site_label_1
_geom_bond_atom_site_label_2
_geom_bond_distance
_geom_bond_site_symmetry_2
_geom_bond_publ_flag
C1 C2 1.312(8) . ?
C1 Si1 1.845(5) . ?
C1 Hf1 2.282(5) . ?
C2 Si2 1.854(6) . ?
C2 Hf1 2.211(5) . ?
C3 Si1 1.886(7) . ?
C4 Si1 1.852(7) . ?
C5 Si1 1.870(8) . ?
C6 Si2 1.863(8) . ?
C7 Si2 1.873(7) . ?
C8 Si2 1.868(7) . ?
C9 C10 1.401(8) . ?
C9 C13 1.405(7) . ?
C9 Hf1 2.559(5) . ?
C10 C11 1.394(8) . ?
C10 Hf1 2.477(5) . ?
C11 C12 1.400(8) . ?
C11 Hf1 2.469(5) . ?
C12 C13 1.421(8) . ?
C12 Hf1 2.509(6) . ?
C13 C14 1.508(8) . ?
C13 Hf1 2.617(5) . ?
C14 C19 1.529(8) . ?
C14 C15 1.568(8) . ?
C15 C20 1.533(9) . ?
C15 C16 1.538(8) . ?
C16 C17 1.487(10) . ?
C17 C18 1.546(9) . ?
C18 C19 1.535(8) . ?
C18 C23 1.539(10) . ?
C20 C21 1.529(9) . ?
C20 C22 1.536(9) . ?
C24 C25 1.406(8) . ?
C24 C28 1.414(8) . ?
C24 Hf1 2.496(5) . ?
C25 C26 1.407(9) . ?
C25 Hf1 2.463(5) . ?
C26 C27 1.429(8) . ?
C26 Hf1 2.491(5) . ?
C27 C28 1.401(8) . ?
C27 Hf1 2.596(5) . ?
C28 C29 1.500(8) . ?
C28 Hf1 2.633(5) . ?
C29 C34 1.533(8) . ?
C29 C30 1.541(8) . ?
C30 C35 1.544(10) . ?
C30 C31 1.545(10) . ?
C31 C32 1.511(11) . ?
C32 C33 1.489(10) . ?
C33 C38 1.499(10) . ?
C33 C34 1.543(8) . ?
C35 C36A 1.538(2) . ?
C35 C37B 1.540(2) . ?
C35 C36B 1.541(2) . ?
C35 C37A 1.541(2) . ?
C39 P1 1.827(6) . ?
C40 P1 1.812(6) . ?
C41 P1 1.819(6) . ?
C42 C43 1.498(2) . ?
C43 C44 1.498(2) . ?
C44 C45 1.498(2) . ?
C45 C46 1.498(2) . ?
C46 C47 1.501(2) . ?
